data_2100740
loop_
_publ_author_name
'Lindqvist, O.'
'Sj\"oberg, J.'
'Hull, S.'
'Pompe, R.'

_publ_section_title
;
 Structural changes in O'-sialons,
 Si~2{-~<i>x</i>}Al~<i>x~</i>N~2{-~<i>x</i>}O~1+<i>x~</i>, 0.04 {\/leq}
 <i>x</i> {\/leq} 0.40
;
_journal_issue 5
_journal_name_full 'Acta Crystallographica Section B'
_journal_page_first 672
_journal_page_last 678
_journal_paper_doi 10.1107/S0108768191004883
_journal_volume 47
_journal_year 1991
_chemical_formula_sum 'Al0.4 N1.6 O1.4 Si1.6'
_chemical_formula_weight 100.54
_symmetry_cell_setting orthorhombic
_symmetry_space_group_name_Hall 'C 2c -2'
_symmetry_space_group_name_H-M 'C m c 21'
_cell_angle_alpha 90
_cell_angle_beta 90
_cell_angle_gamma 90
_cell_formula_units_Z 4
_cell_length_a 8.9239(8)
_cell_length_b 5.4982(5)
_cell_length_c 4.8599(3)
_cell_volume 238.45(3)
_diffrn_radiation_type Cu
_diffrn_radiation_wavelength 1.540598
_exptl_crystal_density_diffrn 2.801
_cod_data_source_file ab0203.cif
_cod_data_source_block ab0203e
_cod_original_cell_volume 238.95
_cod_original_formula_sum 'Al0.40 N1.60 O1.40 Si1.60'
_cod_database_code 2100740

loop_
_atom_site_label
_atom_site_fract_x
_atom_site_fract_y
_atom_site_fract_z
Si_Al .1783(3) .1497(6) .2803(9)
N_O(1) .2182(2) .1240(3) .6270(7)
O(2) .0 .2131(6) .23
